data_4504160
loop_
_publ_author_name
'SeethaLekshmi, Nanappan'
'Pedireddi, Venkateswara Rao'

_publ_section_title
;
 Solid-State Structures of 4-Carboxyphenylboronic Acid and Its Hydrates
;
_journal_issue 5
_journal_name_full 'Crystal Growth &amp; Design'
_journal_page_first 944
_journal_paper_doi 10.1021/cg060860c
_journal_volume 7
_journal_year 2007
_chemical_formula_moiety (C7H7BO4):0.25(H20)
_chemical_formula_sum 'C7 H7.5 B O4.25'
_chemical_formula_weight 170.44
_chemical_name_common '4-Carboxyphenylboronic acid hydrate'
_chemical_name_systematic
; 
 ? 
;
_space_group_IT_number 70
_symmetry_cell_setting orthorhombic
_symmetry_space_group_name_Hall '-F 2uv 2vw'
_symmetry_space_group_name_H-M 'F d d d :2'
_atom_sites_solution_hydrogens geom
_atom_sites_solution_primary direct
_atom_sites_solution_secondary difmap
_audit_creation_method SHELXL-97
_cell_angle_alpha 90.00
_cell_angle_beta 90.00
_cell_angle_gamma 90.00
_cell_formula_units_Z 32
_cell_length_a 13.140(3)
_cell_length_b 18.138(5)
_cell_length_c 25.328(7)
_cell_measurement_temperature 133(2)
_cell_volume 6037(3)
_computing_cell_refinement SMART
_computing_data_collection SMART
_computing_data_reduction SMART
_computing_structure_refinement 'SHELXTL (Sheldrick, 1997)'
_computing_structure_solution 'SHELXTL (Sheldrick, 1990)'
_diffrn_ambient_temperature 133(2)
_diffrn_measured_fraction_theta_full 0.957
_diffrn_measured_fraction_theta_max 0.957
_diffrn_measurement_device_type 'APEX, CCD-area detector'
_diffrn_measurement_method SMART
_diffrn_radiation_monochromator graphite
_diffrn_radiation_source 'fine-focus sealed tube'
_diffrn_radiation_type MoK\a
_diffrn_radiation_wavelength 0.71073
_diffrn_reflns_av_R_equivalents 0.0407
_diffrn_reflns_av_sigmaI/netI 0.0366
_diffrn_reflns_limit_h_max 17
_diffrn_reflns_limit_h_min -17
_diffrn_reflns_limit_k_max 23
_diffrn_reflns_limit_k_min -23
_diffrn_reflns_limit_l_max 33
_diffrn_reflns_limit_l_min -33
_diffrn_reflns_number 12537
_diffrn_reflns_theta_full 28.28
_diffrn_reflns_theta_max 28.28
_diffrn_reflns_theta_min 2.08
_exptl_absorpt_coefficient_mu 0.122
_exptl_absorpt_correction_type empirical
_exptl_absorpt_process_details 'SADABS; Sheldrick, 1996'
_exptl_crystal_colour Colorless
_exptl_crystal_density_diffrn 1.500
_exptl_crystal_density_method 'not measured'
_exptl_crystal_description Needle
_exptl_crystal_F_000 2832
_exptl_crystal_size_max 0.26
_exptl_crystal_size_mid 0.19
_exptl_crystal_size_min 0.11
_refine_diff_density_max 0.387
_refine_diff_density_min -0.333
_refine_diff_density_rms 0.063
_refine_ls_extinction_method none
_refine_ls_goodness_of_fit_ref 1.058
_refine_ls_hydrogen_treatment mixed
_refine_ls_matrix_type full
_refine_ls_number_parameters 137
_refine_ls_number_reflns 1797
_refine_ls_number_restraints 0
_refine_ls_restrained_S_all 1.058
_refine_ls_R_factor_all 0.0810
_refine_ls_R_factor_gt 0.0523
_refine_ls_shift/su_max 0.000
_refine_ls_shift/su_mean 0.000
_refine_ls_structure_factor_coef Fsqd
_refine_ls_weighting_details 'calc w=1/[\s^2^(Fo^2^)+(0.0740P)^2^+0.0000P] where P=(Fo^2^+2Fc^2^)/3'
_refine_ls_weighting_scheme calc
_refine_ls_wR_factor_gt 0.1335
_refine_ls_wR_factor_ref 0.1414
_reflns_number_gt 1181
_reflns_number_total 1797
_reflns_threshold_expression >2sigma(I)
_cod_data_source_file cg060860csi20061129_092232.cif
_cod_data_source_block 1c
_cod_depositor_comments
;
The following automatic conversions were performed:

'_symmetry_cell_setting' value 'Orthorhombic' changed to
'orthorhombic' according to
/home/saulius/struct/CIF-dictionaries/cif_core.dic dictionary named
'cif_core.dic' version 2.4.1 from
2010-06-29.

'_exptl_absorpt_correction_type' value 'Empirical'
changed to 'empirical' according to
/home/saulius/struct/CIF-dictionaries/cif_core.dic dictionary named
'cif_core.dic' version 2.4.1 from 2010-06-29.

Automatic conversion script
Id: cif_fix_values 1715 2011-07-08 13:25:40Z adriana 
;
_cod_original_sg_symbol_H-M Fddd
_cod_original_formula_sum 'C7 H7.50 B O4.25'
_cod_database_code 4504160

loop_
_symmetry_equiv_pos_as_xyz
'x, y, z'
'-x+1/4, -y+1/4, z'
'x, -y+1/4, -z+1/4'
'-x+1/4, y, -z+1/4'
'x, y+1/2, z+1/2'
'-x+1/4, -y+3/4, z+1/2'
'x, -y+3/4, -z+3/4'
'-x+1/4, y+1/2, -z+3/4'
'x+1/2, y, z+1/2'
'-x+3/4, -y+1/4, z+1/2'
'x+1/2, -y+1/4, -z+3/4'
'-x+3/4, y, -z+3/4'
'x+1/2, y+1/2, z'
'-x+3/4, -y+3/4, z'
'x+1/2, -y+3/4, -z+1/4'
'-x+3/4, y+1/2, -z+1/4'
'-x, -y, -z'
'x-1/4, y-1/4, -z'
'-x, y-1/4, z-1/4'
'x-1/4, -y, z-1/4'
'-x, -y+1/2, -z+1/2'
'x-1/4, y+1/4, -z+1/2'
'-x, y+1/4, z+1/4'
'x-1/4, -y+1/2, z+1/4'
'-x+1/2, -y, -z+1/2'
'x+1/4, y-1/4, -z+1/2'
'-x+1/2, y-1/4, z+1/4'
'x+1/4, -y, z+1/4'
'-x+1/2, -y+1/2, -z'
'x+1/4, y+1/4, -z'
'-x+1/2, y+1/4, z-1/4'
'x+1/4, -y+1/2, z-1/4'

loop_
_atom_site_label
_atom_site_type_symbol
_atom_site_fract_x
_atom_site_fract_y
_atom_site_fract_z
_atom_site_U_iso_or_equiv
_atom_site_adp_type
_atom_site_occupancy
_atom_site_symmetry_multiplicity
_atom_site_calc_flag
_atom_site_refinement_flags
O71 O 0.75350(12) 0.20523(8) 0.16540(6) 0.0364(4) Uani 1 1 d .
O72 O 0.74325(12) 0.08538(7) 0.18363(5) 0.0334(4) Uani 1 1 d .
O11 O 0.70206(12) 0.17487(7) 0.45961(5) 0.0344(4) Uani 1 1 d .
H11 H 0.6529 0.1514 0.4488 0.052 Uiso 1 1 calc R
O12 O 0.76428(12) 0.29141(7) 0.43816(5) 0.0347(4) Uani 1 1 d .
H12 H 0.7618 0.2938 0.4705 0.052 Uiso 1 1 calc R
B1 B 0.73178(17) 0.22390(12) 0.42210(9) 0.0251(5) Uani 1 1 d .
C1 C 0.73379(14) 0.20399(10) 0.36178(7) 0.0240(5) Uani 1 1 d .
C2 C 0.75220(15) 0.13242(11) 0.34511(8) 0.0258(5) Uani 1 1 d .
H2 H 0.7610(15) 0.0956(10) 0.3683(8) 0.028(6) Uiso 1 1 d .
C3 C 0.75741(14) 0.11475(11) 0.29211(8) 0.0258(5) Uani 1 1 d .
H3 H 0.7694(14) 0.0657(11) 0.2796(8) 0.027(5) Uiso 1 1 d .
C4 C 0.74447(14) 0.16970(10) 0.25451(7) 0.0240(4) Uani 1 1 d .
C5 C 0.72564(15) 0.24132(11) 0.27040(8) 0.0259(5) Uani 1 1 d .
C6 C 0.71981(15) 0.25780(11) 0.32358(7) 0.0259(5) Uani 1 1 d .
C7 C 0.74733(15) 0.15047(11) 0.19803(7) 0.0261(5) Uani 1 1 d .
O90 O 0.8750 0.3750 0.3750 0.0273(7) Uani 1 4 d S
H6 H 0.7022(17) 0.3104(12) 0.3341(8) 0.038(6) Uiso 1 1 d .
H71 H 0.7518(19) 0.1895(13) 0.1308(11) 0.069(9) Uiso 1 1 d .
H90 H 0.842(3) 0.4073(17) 0.3541(14) 0.023(10) Uiso 0.50 1 d P
H5 H 0.7160(14) 0.2792(10) 0.2477(7) 0.022(5) Uiso 1 1 d .

loop_
_atom_site_aniso_label
_atom_site_aniso_U_11
_atom_site_aniso_U_22
_atom_site_aniso_U_33
_atom_site_aniso_U_23
_atom_site_aniso_U_13
_atom_site_aniso_U_12
O71 0.0536(10) 0.0373(9) 0.0182(7) 0.0002(6) 0.0002(7) -0.0102(7)
O72 0.0448(10) 0.0310(8) 0.0244(8) -0.0054(6) -0.0002(6) 0.0040(7)
O11 0.0411(9) 0.0357(8) 0.0263(8) 0.0029(6) -0.0023(6) -0.0155(6)
O12 0.0487(10) 0.0352(8) 0.0201(7) -0.0041(6) 0.0026(7) -0.0122(7)
B1 0.0242(12) 0.0287(12) 0.0224(11) -0.0007(9) -0.0021(9) -0.0025(9)
C1 0.0215(10) 0.0285(10) 0.0219(10) -0.0015(8) 0.0004(8) -0.0065(8)
C2 0.0267(11) 0.0298(11) 0.0211(10) 0.0035(8) -0.0026(8) -0.0016(8)
C3 0.0252(11) 0.0259(10) 0.0262(10) -0.0041(8) -0.0010(8) -0.0004(8)
C4 0.0203(10) 0.0323(11) 0.0194(9) -0.0018(8) -0.0008(8) -0.0030(8)
C5 0.0269(11) 0.0286(11) 0.0223(10) 0.0036(8) -0.0026(8) -0.0023(8)
C6 0.0264(11) 0.0267(11) 0.0246(10) -0.0034(8) -0.0010(8) -0.0034(8)
C7 0.0231(11) 0.0312(11) 0.0241(10) -0.0015(8) 0.0004(8) -0.0006(8)
O90 0.0398(19) 0.0224(16) 0.0198(15) 0.000 0.000 0.000

loop_
_atom_type_symbol
_atom_type_description
_atom_type_scat_dispersion_real
_atom_type_scat_dispersion_imag
_atom_type_scat_source
C C 0.0033 0.0016 'International Tables Vol C Tables 4.2.6.8 and 6.1.1.4'
H H 0.0000 0.0000 'International Tables Vol C Tables 4.2.6.8 and 6.1.1.4'
B B 0.0013 0.0007 'International Tables Vol C Tables 4.2.6.8 and 6.1.1.4'
O O 0.0106 0.0060 'International Tables Vol C Tables 4.2.6.8 and 6.1.1.4'

loop_
_geom_angle_atom_site_label_1
_geom_angle_atom_site_label_2
_geom_angle_atom_site_label_3
_geom_angle
O11 B1 O12 118.09(17)
O11 B1 C1 122.32(18)
O12 B1 C1 119.55(18)
C2 C1 C6 118.01(17)
C2 C1 B1 120.98(17)
C6 C1 B1 120.99(18)
C3 C2 C1 121.44(18)
C2 C3 C4 119.58(18)
C5 C4 C3 119.78(18)
C5 C4 C7 120.64(18)
C3 C4 C7 119.54(17)
C4 C5 C6 119.79(19)
C5 C6 C1 121.38(19)
O72 C7 O71 123.15(18)
O72 C7 C4 120.75(17)
O71 C7 C4 116.10(17)

loop_
_geom_bond_atom_site_label_1
_geom_bond_atom_site_label_2
_geom_bond_distance
O71 C7 1.295(2)
O72 C7 1.237(2)
O11 B1 1.359(3)
O12 B1 1.359(2)
B1 C1 1.570(3)
C1 C2 1.386(3)
C1 C6 1.387(3)
C2 C3 1.382(3)
C3 C4 1.389(3)
C4 C5 1.382(3)
C4 C7 1.473(3)
C5 C6 1.382(3)
